data_4025149
loop_
_publ_author_name
'Sung Ok Kang'
'Victor W. Day'
'Kristin Bowman-James'

_publ_contact_author
; 
   Prof. Kristin Bowman-James 
   Department of Chemistry -- University of Kansas
   Malott Hall
   1251 Wescoe Hall Dr, Rm 2010 
   Lawrence, KS  66045-7582  USA 
;
_publ_contact_author_email kbowman-james@ku.edu
_publ_contact_author_fax 1(785)8645396
_publ_contact_author_phone 1(785)8644278
_publ_section_title
;
 Fluoride: Solution- and Solid-State Structural Binding Probe
;
_journal_name_full 'Journal of Organic Chemistry'
_journal_page_first 277
_journal_page_last 283
_journal_paper_doi 10.1021/jo901581w
_journal_volume 75
_journal_year 2010
_chemical_formula_moiety '(C33 H39 N11 S6), (C2 H3 N)'
_chemical_formula_sum 'C35 H42 N12 S6'
_chemical_formula_weight 823.17
_chemical_name_systematic
;
?
;
_space_group_IT_number 2
_symmetry_cell_setting triclinic
_symmetry_space_group_name_Hall '-P 1'
_symmetry_space_group_name_H-M 'P -1'
_atom_sites_solution_hydrogens geom
_atom_sites_solution_primary direct
_atom_sites_solution_secondary difmap
_audit_creation_method SHELXL-97
_cell_angle_alpha 84.979(2)
_cell_angle_beta 79.876(2)
_cell_angle_gamma 78.866(2)
_cell_formula_units_Z 2
_cell_length_a 12.0283(12)
_cell_length_b 12.1094(12)
_cell_length_c 14.0344(13)
_cell_measurement_reflns_used 4762
_cell_measurement_temperature 100(2)
_cell_measurement_theta_max 26.00
_cell_measurement_theta_min 2.45
_cell_volume 1971.4(3)
_computing_cell_refinement 'Bruker SAINT'
_computing_data_collection 'Bruker SMART'
_computing_data_reduction 'Bruker SAINT'
_computing_molecular_graphics 'Bruker SHELXTL'
_computing_publication_material 'Bruker SHELXTL'
_computing_structure_refinement 'Bruker SHELXTL'
_computing_structure_solution 'Bruker SHELXTL'
_diffrn_ambient_temperature 100(2)
_diffrn_measured_fraction_theta_full 0.835
_diffrn_measured_fraction_theta_max 0.835
_diffrn_measurement_device_type 'Bruker SMART APEX CCD area detector'
_diffrn_measurement_method '\w scan frames'
_diffrn_radiation_monochromator graphite
_diffrn_radiation_source 'fine-focus sealed tube'
_diffrn_radiation_type MoK\a
_diffrn_radiation_wavelength 0.71073
_diffrn_reflns_av_R_equivalents 0.0183
_diffrn_reflns_av_sigmaI/netI 0.0369
_diffrn_reflns_limit_h_max 16
_diffrn_reflns_limit_h_min -16
_diffrn_reflns_limit_k_max 16
_diffrn_reflns_limit_k_min -12
_diffrn_reflns_limit_l_max 19
_diffrn_reflns_limit_l_min -19
_diffrn_reflns_number 14591
_diffrn_reflns_theta_full 30.03
_diffrn_reflns_theta_max 30.03
_diffrn_reflns_theta_min 1.75
_diffrn_standards_decay_% 0.00
_exptl_absorpt_coefficient_mu 0.391
_exptl_absorpt_correction_T_max 1.000
_exptl_absorpt_correction_T_min 0.909
_exptl_absorpt_correction_type multi-scan
_exptl_crystal_colour yellow
_exptl_crystal_density_diffrn 1.387
_exptl_crystal_density_method 'not measured'
_exptl_crystal_description block
_exptl_crystal_F_000 864
_exptl_crystal_size_max 0.31
_exptl_crystal_size_mid 0.15
_exptl_crystal_size_min 0.06
_refine_diff_density_max 1.620
_refine_diff_density_min -0.404
_refine_diff_density_rms 0.099
_refine_ls_extinction_method none
_refine_ls_goodness_of_fit_ref 1.049
_refine_ls_hydrogen_treatment constr
_refine_ls_matrix_type full
_refine_ls_number_parameters 478
_refine_ls_number_reflns 9621
_refine_ls_number_restraints 0
_refine_ls_restrained_S_all 1.049
_refine_ls_R_factor_all 0.0722
_refine_ls_R_factor_gt 0.0590
_refine_ls_shift/su_max 0.001
_refine_ls_shift/su_mean 0.000
_refine_ls_structure_factor_coef Fsqd
_refine_ls_weighting_details 'calc w=1/[\s^2^(Fo^2^)+(0.1009P)^2^+0.7801P] where P=(Fo^2^+2Fc^2^)/3'
_refine_ls_weighting_scheme calc
_refine_ls_wR_factor_gt 0.1555
_refine_ls_wR_factor_ref 0.1641
_reflns_number_gt 7777
_reflns_number_total 9621
_reflns_threshold_expression >2sigma(I)
_cod_data_source_file jo901581w_si_002_3.cif
_cod_data_source_block 03042_[L3]
_cod_database_code 4025149

loop_
_symmetry_equiv_pos_as_xyz
'x, y, z'
'-x, -y, -z'

loop_
_atom_site_label
_atom_site_type_symbol
_atom_site_fract_x
_atom_site_fract_y
_atom_site_fract_z
_atom_site_U_iso_or_equiv
_atom_site_adp_type
_atom_site_occupancy
_atom_site_symmetry_multiplicity
_atom_site_calc_flag
_atom_site_refinement_flags
_atom_site_disorder_assembly
_atom_site_disorder_group
S1 S 0.45523(5) 0.25797(6) 0.55108(5) 0.03162(17) Uani 1 1 d . . .
S2 S 1.00164(6) 0.50378(6) 0.33302(5) 0.03348(17) Uani 1 1 d . . .
S3 S 0.79495(6) 1.19290(6) 0.65266(5) 0.03159(16) Uani 1 1 d . . .
S4 S 0.58929(5) 0.77334(6) 1.07394(4) 0.02754(15) Uani 1 1 d . . .
S5 S 0.78387(5) 0.43024(6) 1.06039(4) 0.02789(15) Uani 1 1 d . . .
S6 S 1.06772(5) 0.94880(6) 0.84852(5) 0.03104(16) Uani 1 1 d . . .
N1 N 0.60512(15) 0.51262(16) 0.77729(14) 0.0194(4) Uani 1 1 d . . .
C2 C 0.48828(18) 0.4956(2) 0.77247(16) 0.0218(5) Uani 1 1 d . . .
H2A H 0.4465 0.5642 0.7418 0.026 Uiso 1 1 calc R . .
H2B H 0.4469 0.4850 0.8392 0.026 Uiso 1 1 calc R . .
C3 C 0.48761(19) 0.3949(2) 0.71573(17) 0.0235(5) Uani 1 1 d . . .
H3A H 0.5188 0.3247 0.7513 0.028 Uiso 1 1 calc R . .
H3B H 0.4077 0.3917 0.7093 0.028 Uiso 1 1 calc R . .
N4 N 0.55603(15) 0.40237(17) 0.62010(13) 0.0207(4) Uani 1 1 d . . .
H4N H 0.6041 0.4501 0.6100 0.025 Uiso 1 1 calc R . .
C5 C 0.55094(18) 0.34212(19) 0.54692(17) 0.0204(4) Uani 1 1 d . . .
C6 C 0.64035(18) 0.35125(18) 0.45941(16) 0.0187(4) Uani 1 1 d . . .
N7 N 0.70699(15) 0.42773(15) 0.46021(13) 0.0182(4) Uani 1 1 d . . .
C8 C 0.6536(2) 0.2813(2) 0.38272(17) 0.0230(5) Uani 1 1 d . . .
H8 H 0.6045 0.2282 0.3842 0.028 Uiso 1 1 calc R . .
C9 C 0.7397(2) 0.2909(2) 0.30448(17) 0.0244(5) Uani 1 1 d . . .
H9 H 0.7500 0.2450 0.2510 0.029 Uiso 1 1 calc R . .
C10 C 0.8107(2) 0.3681(2) 0.30509(16) 0.0225(5) Uani 1 1 d . . .
H10 H 0.8705 0.3761 0.2524 0.027 Uiso 1 1 calc R . .
C11 C 0.79202(18) 0.43385(18) 0.38518(16) 0.0193(4) Uani 1 1 d . . .
C12 C 0.86642(19) 0.51764(19) 0.38986(16) 0.0202(4) Uani 1 1 d . . .
N13 N 0.81604(16) 0.60310(18) 0.44426(16) 0.0261(5) Uani 1 1 d . . .
H13N H 0.7443 0.6045 0.4720 0.031 Uiso 1 1 calc R . .
C14 C 0.87071(19) 0.6943(2) 0.46126(18) 0.0248(5) Uani 1 1 d . . .
H14A H 0.8699 0.7504 0.4055 0.030 Uiso 1 1 calc R . .
H14B H 0.9516 0.6648 0.4686 0.030 Uiso 1 1 calc R . .
C15 C 0.80533(18) 0.7501(2) 0.55386(17) 0.0222(5) Uani 1 1 d . . .
H15A H 0.7241 0.7762 0.5460 0.027 Uiso 1 1 calc R . .
H15B H 0.8070 0.6926 0.6085 0.027 Uiso 1 1 calc R . .
N16 N 0.84992(15) 0.84495(16) 0.57900(14) 0.0194(4) Uani 1 1 d . . .
C17 C 0.8233(2) 0.9497(2) 0.51992(17) 0.0247(5) Uani 1 1 d . . .
H17A H 0.8313 0.9317 0.4513 0.030 Uiso 1 1 calc R . .
H17B H 0.8794 0.9985 0.5240 0.030 Uiso 1 1 calc R . .
C18 C 0.7020(2) 1.0139(2) 0.55272(17) 0.0266(5) Uani 1 1 d . . .
H18A H 0.6923 1.0899 0.5196 0.032 Uiso 1 1 calc R . .
H18B H 0.6452 0.9733 0.5349 0.032 Uiso 1 1 calc R . .
N19 N 0.68200(17) 1.02387(18) 0.65713(15) 0.0253(4) Uani 1 1 d . . .
H19N H 0.6365 0.9816 0.6923 0.030 Uiso 1 1 calc R . .
C20 C 0.7258(2) 1.0906(2) 0.70396(18) 0.0244(5) Uani 1 1 d . . .
C21 C 0.70856(18) 1.06282(19) 0.81257(17) 0.0218(5) Uani 1 1 d . . .
N22 N 0.66021(16) 0.97328(16) 0.84201(14) 0.0198(4) Uani 1 1 d . . .
C23 C 0.7447(2) 1.1247(2) 0.87610(19) 0.0266(5) Uani 1 1 d . . .
H23 H 0.7822 1.1863 0.8529 0.032 Uiso 1 1 calc R . .
C24 C 0.7248(2) 1.0945(2) 0.9742(2) 0.0308(6) Uani 1 1 d . . .
H24 H 0.7464 1.1367 1.0197 0.037 Uiso 1 1 calc R . .
C25 C 0.6733(2) 1.0025(2) 1.00541(18) 0.0275(5) Uani 1 1 d . . .
H25 H 0.6578 0.9812 1.0725 0.033 Uiso 1 1 calc R . .
C26 C 0.64429(18) 0.94104(19) 0.93662(16) 0.0208(5) Uani 1 1 d . . .
C27 C 0.59907(19) 0.8336(2) 0.96247(16) 0.0219(5) Uani 1 1 d . . .
N28 N 0.57172(19) 0.79142(18) 0.88758(15) 0.0278(4) Uani 1 1 d . . .
H28N H 0.5698 0.8353 0.8343 0.033 Uiso 1 1 calc R . .
C29 C 0.5446(2) 0.6803(2) 0.88450(18) 0.0293(5) Uani 1 1 d . . .
H29A H 0.4608 0.6857 0.8884 0.035 Uiso 1 1 calc R . .
H29B H 0.5693 0.6312 0.9400 0.035 Uiso 1 1 calc R . .
C30 C 0.60832(19) 0.63052(19) 0.78848(16) 0.0217(4) Uani 1 1 d . . .
H30A H 0.5755 0.6763 0.7347 0.026 Uiso 1 1 calc R . .
H30B H 0.6897 0.6388 0.7813 0.026 Uiso 1 1 calc R . .
C31 C 0.65413(17) 0.43406(19) 0.85149(17) 0.0199(4) Uani 1 1 d . . .
H31A H 0.6345 0.3592 0.8470 0.024 Uiso 1 1 calc R . .
H31B H 0.6184 0.4609 0.9164 0.024 Uiso 1 1 calc R . .
C32 C 0.78474(17) 0.4213(2) 0.84204(18) 0.0218(5) Uani 1 1 d . . .
H32A H 0.8141 0.3497 0.8767 0.026 Uiso 1 1 calc R . .
H32B H 0.8186 0.4153 0.7727 0.026 Uiso 1 1 calc R . .
N33 N 0.82453(15) 0.51274(17) 0.87955(14) 0.0199(4) Uani 1 1 d . . .
H33N H 0.8472 0.5658 0.8380 0.024 Uiso 1 1 calc R . .
C34 C 0.82858(17) 0.5207(2) 0.97273(16) 0.0204(4) Uani 1 1 d . . .
C35 C 0.87820(16) 0.6198(2) 0.99209(16) 0.0192(4) Uani 1 1 d . . .
N36 N 0.90623(14) 0.68951(16) 0.91584(14) 0.0190(4) Uani 1 1 d . . .
C37 C 0.89397(19) 0.6360(2) 1.08578(17) 0.0258(5) Uani 1 1 d . . .
H37 H 0.8736 0.5848 1.1383 0.031 Uiso 1 1 calc R . .
C38 C 0.9398(2) 0.7279(2) 1.10017(18) 0.0289(6) Uani 1 1 d . . .
H38 H 0.9511 0.7412 1.1632 0.035 Uiso 1 1 calc R . .
C39 C 0.96900(19) 0.8003(2) 1.02286(18) 0.0257(5) Uani 1 1 d . . .
H39 H 1.0002 0.8643 1.0318 0.031 Uiso 1 1 calc R . .
C40 C 0.95198(17) 0.7784(2) 0.93061(17) 0.0207(5) Uani 1 1 d . . .
C41 C 0.98877(17) 0.85091(19) 0.84390(17) 0.0209(5) Uani 1 1 d . . .
N42 N 0.95816(16) 0.82983(17) 0.76161(14) 0.0216(4) Uani 1 1 d . . .
H42N H 0.9114 0.7816 0.7645 0.026 Uiso 1 1 calc R . .
C43 C 0.99710(19) 0.8813(2) 0.66748(17) 0.0224(5) Uani 1 1 d . . .
H43A H 1.0807 0.8803 0.6597 0.027 Uiso 1 1 calc R . .
H43B H 0.9577 0.9609 0.6631 0.027 Uiso 1 1 calc R . .
C44 C 0.97204(18) 0.8185(2) 0.58738(17) 0.0211(4) Uani 1 1 d . . .
H44A H 1.0182 0.8392 0.5251 0.025 Uiso 1 1 calc R . .
H44B H 0.9946 0.7363 0.6011 0.025 Uiso 1 1 calc R . .
N1S N 0.4545(2) 0.9215(2) 0.71567(19) 0.0419(6) Uani 1 1 d . . .
C2S C 0.3831(2) 0.9992(3) 0.72242(19) 0.0335(6) Uani 1 1 d . . .
C3S C 0.2931(2) 1.0991(3) 0.7317(2) 0.0395(7) Uani 1 1 d . . .
H3SA H 0.3052 1.1507 0.6746 0.047 Uiso 1 1 d R . .
H3SB H 0.2954 1.1368 0.7901 0.047 Uiso 1 1 d R . .
H3SC H 0.2181 1.0767 0.7366 0.047 Uiso 1 1 d R . .

loop_
_atom_site_aniso_label
_atom_site_aniso_U_11
_atom_site_aniso_U_22
_atom_site_aniso_U_33
_atom_site_aniso_U_23
_atom_site_aniso_U_13
_atom_site_aniso_U_12
S1 0.0247(3) 0.0289(4) 0.0452(4) -0.0088(3) -0.0065(3) -0.0109(2)
S2 0.0341(3) 0.0276(4) 0.0351(3) -0.0090(3) 0.0147(3) -0.0117(3)
S3 0.0404(3) 0.0200(3) 0.0313(3) 0.0024(3) 0.0017(3) -0.0064(3)
S4 0.0328(3) 0.0279(3) 0.0199(3) 0.0056(2) -0.0027(2) -0.0051(2)
S5 0.0231(3) 0.0331(4) 0.0249(3) 0.0080(3) -0.0010(2) -0.0057(2)
S6 0.0343(3) 0.0279(3) 0.0369(4) -0.0110(3) -0.0072(3) -0.0149(3)
N1 0.0217(8) 0.0151(9) 0.0205(9) 0.0018(8) -0.0017(7) -0.0043(7)
C2 0.0195(9) 0.0242(12) 0.0209(10) -0.0019(9) -0.0029(8) -0.0018(8)
C3 0.0248(10) 0.0268(13) 0.0202(10) 0.0013(10) -0.0018(8) -0.0104(9)
N4 0.0232(8) 0.0208(10) 0.0196(9) -0.0004(8) -0.0038(7) -0.0080(7)
C5 0.0206(9) 0.0174(11) 0.0247(11) -0.0010(9) -0.0087(8) -0.0023(8)
C6 0.0218(9) 0.0152(10) 0.0204(10) 0.0007(8) -0.0103(8) -0.0009(8)
N7 0.0219(8) 0.0153(9) 0.0182(8) -0.0015(7) -0.0078(7) -0.0008(7)
C8 0.0296(10) 0.0175(11) 0.0239(11) -0.0033(9) -0.0138(9) -0.0002(9)
C9 0.0338(11) 0.0206(11) 0.0194(10) -0.0052(9) -0.0120(9) 0.0023(9)
C10 0.0291(10) 0.0201(12) 0.0163(10) -0.0037(9) -0.0053(8) 0.0027(9)
C11 0.0252(9) 0.0140(10) 0.0188(10) -0.0019(8) -0.0075(8) 0.0004(8)
C12 0.0250(9) 0.0172(11) 0.0171(9) -0.0003(9) -0.0021(8) -0.0023(8)
N13 0.0209(8) 0.0269(11) 0.0324(11) -0.0146(10) -0.0007(8) -0.0063(8)
C14 0.0260(10) 0.0234(12) 0.0265(11) -0.0073(10) -0.0008(9) -0.0089(9)
C15 0.0215(9) 0.0223(12) 0.0243(11) -0.0060(10) -0.0015(8) -0.0076(8)
N16 0.0237(8) 0.0159(9) 0.0204(9) 0.0003(8) -0.0073(7) -0.0051(7)
C17 0.0316(11) 0.0213(12) 0.0199(10) 0.0004(9) -0.0056(9) -0.0011(9)
C18 0.0334(11) 0.0254(13) 0.0197(11) 0.0016(10) -0.0070(9) -0.0010(10)
N19 0.0304(10) 0.0226(11) 0.0209(9) 0.0004(8) -0.0012(8) -0.0034(8)
C20 0.0261(10) 0.0174(12) 0.0256(11) -0.0002(9) 0.0003(9) 0.0019(9)
C21 0.0225(9) 0.0150(11) 0.0249(11) -0.0010(9) -0.0017(8) 0.0017(8)
N22 0.0242(8) 0.0126(9) 0.0199(9) -0.0005(8) 0.0000(7) -0.0004(7)
C23 0.0288(11) 0.0172(12) 0.0348(13) 0.0007(10) -0.0078(10) -0.0048(9)
C24 0.0364(12) 0.0269(13) 0.0322(13) -0.0065(11) -0.0143(11) -0.0035(10)
C25 0.0369(12) 0.0231(13) 0.0222(11) -0.0004(10) -0.0091(10) -0.0010(10)
C26 0.0235(9) 0.0162(11) 0.0200(10) -0.0008(9) -0.0026(8) 0.0018(8)
C27 0.0231(9) 0.0194(12) 0.0192(10) -0.0007(9) 0.0003(8) 0.0024(8)
N28 0.0459(12) 0.0171(10) 0.0205(9) -0.0004(8) -0.0027(9) -0.0088(9)
C29 0.0452(14) 0.0185(13) 0.0229(11) -0.0037(10) 0.0050(10) -0.0109(11)
C30 0.0293(10) 0.0156(11) 0.0193(10) 0.0017(9) -0.0001(8) -0.0064(9)
C31 0.0177(9) 0.0161(11) 0.0253(11) 0.0037(9) -0.0018(8) -0.0056(8)
C32 0.0179(9) 0.0190(11) 0.0288(11) -0.0034(10) -0.0004(8) -0.0065(8)
N33 0.0210(8) 0.0192(10) 0.0203(9) 0.0000(8) 0.0007(7) -0.0098(7)
C34 0.0145(8) 0.0245(12) 0.0201(10) -0.0018(9) 0.0001(7) -0.0009(8)
C35 0.0141(8) 0.0225(12) 0.0203(10) -0.0038(9) -0.0011(7) -0.0018(8)
N36 0.0159(7) 0.0198(10) 0.0213(9) -0.0056(8) -0.0027(7) -0.0015(7)
C37 0.0224(10) 0.0318(14) 0.0207(11) -0.0030(10) -0.0023(8) 0.0008(9)
C38 0.0254(10) 0.0375(15) 0.0243(12) -0.0127(11) -0.0076(9) 0.0015(10)
C39 0.0225(10) 0.0274(13) 0.0288(12) -0.0126(11) -0.0070(9) -0.0010(9)
C40 0.0170(8) 0.0207(11) 0.0242(11) -0.0085(9) -0.0040(8) 0.0006(8)
C41 0.0176(8) 0.0171(11) 0.0290(11) -0.0075(9) -0.0056(8) -0.0009(8)
N42 0.0225(8) 0.0194(10) 0.0260(10) -0.0016(8) -0.0071(7) -0.0084(7)
C43 0.0240(10) 0.0189(12) 0.0269(11) -0.0017(10) -0.0070(9) -0.0076(9)
C44 0.0233(9) 0.0174(11) 0.0233(11) -0.0028(9) -0.0039(8) -0.0046(8)
N1S 0.0556(15) 0.0414(15) 0.0359(13) -0.0039(12) -0.0166(12) -0.0174(13)
C2S 0.0459(15) 0.0376(16) 0.0248(12) 0.0026(12) -0.0138(11) -0.0216(13)
C3S 0.0398(14) 0.0500(19) 0.0325(14) 0.0082(14) -0.0111(11) -0.0176(13)

loop_
_atom_type_symbol
_atom_type_description
_atom_type_scat_dispersion_real
_atom_type_scat_dispersion_imag
_atom_type_scat_source
C C 0.0033 0.0016 'International Tables Vol C Tables 4.2.6.8 and 6.1.1.4'
H H 0.0000 0.0000 'International Tables Vol C Tables 4.2.6.8 and 6.1.1.4'
N N 0.0061 0.0033 'International Tables Vol C Tables 4.2.6.8 and 6.1.1.4'
S S 0.1246 0.1234 'International Tables Vol C Tables 4.2.6.8 and 6.1.1.4'

loop_
_geom_angle_atom_site_label_1
_geom_angle_atom_site_label_2
_geom_angle_atom_site_label_3
_geom_angle
_geom_angle_site_symmetry_1
_geom_angle_site_symmetry_3
_geom_angle_publ_flag
C30 N1 C31 114.11(17) . . ?
C30 N1 C2 111.81(17) . . ?
C31 N1 C2 110.14(18) . . ?
N1 C2 C3 112.82(17) . . ?
N1 C2 H2A 109.0 . . ?
C3 C2 H2A 109.0 . . ?
N1 C2 H2B 109.0 . . ?
C3 C2 H2B 109.0 . . ?
H2A C2 H2B 107.8 . . ?
N4 C3 C2 110.8(2) . . ?
N4 C3 H3A 109.5 . . ?
C2 C3 H3A 109.5 . . ?
N4 C3 H3B 109.5 . . ?
C2 C3 H3B 109.5 . . ?
H3A C3 H3B 108.1 . . ?
C5 N4 C3 124.4(2) . . ?
C5 N4 H4N 117.8 . . ?
C3 N4 H4N 117.8 . . ?
N4 C5 C6 115.4(2) . . ?
N4 C5 S1 123.52(19) . . ?
C6 C5 S1 121.10(16) . . ?
N7 C6 C8 122.8(2) . . ?
N7 C6 C5 116.39(18) . . ?
C8 C6 C5 120.8(2) . . ?
C6 N7 C11 117.88(18) . . ?
C9 C8 C6 118.6(2) . . ?
C9 C8 H8 120.7 . . ?
C6 C8 H8 120.7 . . ?
C10 C9 C8 119.3(2) . . ?
C10 C9 H9 120.4 . . ?
C8 C9 H9 120.4 . . ?
C9 C10 C11 118.3(2) . . ?
C9 C10 H10 120.9 . . ?
C11 C10 H10 120.9 . . ?
N7 C11 C10 123.1(2) . . ?
N7 C11 C12 116.39(18) . . ?
C10 C11 C12 120.5(2) . . ?
N13 C12 C11 114.1(2) . . ?
N13 C12 S2 123.08(18) . . ?
C11 C12 S2 122.83(16) . . ?
C12 N13 C14 124.6(2) . . ?
C12 N13 H13N 117.7 . . ?
C14 N13 H13N 117.7 . . ?
N13 C14 C15 108.8(2) . . ?
N13 C14 H14A 109.9 . . ?
C15 C14 H14A 109.9 . . ?
N13 C14 H14B 109.9 . . ?
C15 C14 H14B 109.9 . . ?
H14A C14 H14B 108.3 . . ?
N16 C15 C14 114.8(2) . . ?
N16 C15 H15A 108.6 . . ?
C14 C15 H15A 108.6 . . ?
N16 C15 H15B 108.6 . . ?
C14 C15 H15B 108.6 . . ?
H15A C15 H15B 107.5 . . ?
C15 N16 C44 113.77(17) . . ?
C15 N16 C17 115.35(17) . . ?
C44 N16 C17 111.26(18) . . ?
N16 C17 C18 112.2(2) . . ?
N16 C17 H17A 109.2 . . ?
C18 C17 H17A 109.2 . . ?
N16 C17 H17B 109.2 . . ?
C18 C17 H17B 109.2 . . ?
H17A C17 H17B 107.9 . . ?
N19 C18 C17 109.96(18) . . ?
N19 C18 H18A 109.7 . . ?
C17 C18 H18A 109.7 . . ?
N19 C18 H18B 109.7 . . ?
C17 C18 H18B 109.7 . . ?
H18A C18 H18B 108.2 . . ?
C20 N19 C18 126.0(2) . . ?
C20 N19 H19N 117.0 . . ?
C18 N19 H19N 117.0 . . ?
N19 C20 C21 112.2(2) . . ?
N19 C20 S3 125.3(2) . . ?
C21 C20 S3 122.42(18) . . ?
N22 C21 C23 122.5(2) . . ?
N22 C21 C20 115.5(2) . . ?
C23 C21 C20 122.0(2) . . ?
C21 N22 C26 119.5(2) . . ?
C24 C23 C21 118.4(2) . . ?
C24 C23 H23 120.8 . . ?
C21 C23 H23 120.8 . . ?
C25 C24 C23 119.4(2) . . ?
C25 C24 H24 120.3 . . ?
C23 C24 H24 120.3 . . ?
C24 C25 C26 118.9(2) . . ?
C24 C25 H25 120.6 . . ?
C26 C25 H25 120.6 . . ?
N22 C26 C25 121.3(2) . . ?
N22 C26 C27 115.98(19) . . ?
C25 C26 C27 122.7(2) . . ?
N28 C27 C26 113.2(2) . . ?
N28 C27 S4 124.5(2) . . ?
C26 C27 S4 122.27(17) . . ?
C27 N28 C29 126.6(2) . . ?
C27 N28 H28N 116.7 . . ?
C29 N28 H28N 116.7 . . ?
N28 C29 C30 108.0(2) . . ?
N28 C29 H29A 110.1 . . ?
C30 C29 H29A 110.1 . . ?
N28 C29 H29B 110.1 . . ?
C30 C29 H29B 110.1 . . ?
H29A C29 H29B 108.4 . . ?
N1 C30 C29 116.5(2) . . ?
N1 C30 H30A 108.2 . . ?
C29 C30 H30A 108.2 . . ?
N1 C30 H30B 108.2 . . ?
C29 C30 H30B 108.2 . . ?
H30A C30 H30B 107.3 . . ?
N1 C31 C32 113.55(19) . . ?
N1 C31 H31A 108.9 . . ?
C32 C31 H31A 108.9 . . ?
N1 C31 H31B 108.9 . . ?
C32 C31 H31B 108.9 . . ?
H31A C31 H31B 107.7 . . ?
N33 C32 C31 115.05(18) . . ?
N33 C32 H32A 108.5 . . ?
C31 C32 H32A 108.5 . . ?
N33 C32 H32B 108.5 . . ?
C31 C32 H32B 108.5 . . ?
H32A C32 H32B 107.5 . . ?
C34 N33 C32 124.0(2) . . ?
C34 N33 H33N 118.0 . . ?
C32 N33 H33N 118.0 . . ?
N33 C34 C35 113.7(2) . . ?
N33 C34 S5 123.76(19) . . ?
C35 C34 S5 122.59(17) . . ?
N36 C35 C37 122.8(2) . . ?
N36 C35 C34 116.85(18) . . ?
C37 C35 C34 120.4(2) . . ?
C35 N36 C40 118.30(19) . . ?
C38 C37 C35 118.4(3) . . ?
C38 C37 H37 120.8 . . ?
C35 C37 H37 120.8 . . ?
C39 C38 C37 119.7(2) . . ?
C39 C38 H38 120.2 . . ?
C37 C38 H38 120.2 . . ?
C38 C39 C40 119.0(2) . . ?
C38 C39 H39 120.5 . . ?
C40 C39 H39 120.5 . . ?
N36 C40 C39 121.9(2) . . ?
N36 C40 C41 117.33(19) . . ?
C39 C40 C41 120.7(2) . . ?
N42 C41 C40 115.7(2) . . ?
N42 C41 S6 122.0(2) . . ?
C40 C41 S6 122.22(16) . . ?
C41 N42 C43 124.1(2) . . ?
C41 N42 H42N 117.9 . . ?
C43 N42 H42N 117.9 . . ?
N42 C43 C44 110.46(19) . . ?
N42 C43 H43A 109.6 . . ?
C44 C43 H43A 109.6 . . ?
N42 C43 H43B 109.6 . . ?
C44 C43 H43B 109.6 . . ?
H43A C43 H43B 108.1 . . ?
N16 C44 C43 111.16(17) . . ?
N16 C44 H44A 109.4 . . ?
C43 C44 H44A 109.4 . . ?
N16 C44 H44B 109.4 . . ?
C43 C44 H44B 109.4 . . ?
H44A C44 H44B 108.0 . . ?
N1S C2S C3S 179.2(3) . . ?
C2S C3S H3SA 109.5 . . ?
C2S C3S H3SB 109.5 . . ?
H3SA C3S H3SB 109.5 . . ?
C2S C3S H3SC 109.4 . . ?
H3SA C3S H3SC 109.5 . . ?
H3SB C3S H3SC 109.5 . . ?

loop_
_geom_bond_atom_site_label_1
_geom_bond_atom_site_label_2
_geom_bond_distance
_geom_bond_site_symmetry_2
_geom_bond_publ_flag
S1 C5 1.669(2) . ?
S2 C12 1.665(2) . ?
S3 C20 1.665(3) . ?
S4 C27 1.662(2) . ?
S5 C34 1.662(3) . ?
S6 C41 1.668(2) . ?
N1 C30 1.458(3) . ?
N1 C31 1.471(3) . ?
N1 C2 1.473(3) . ?
C2 C3 1.516(3) . ?
C2 H2A 0.9900 . ?
C2 H2B 0.9900 . ?
C3 N4 1.451(3) . ?
C3 H3A 0.9900 . ?
C3 H3B 0.9900 . ?
N4 C5 1.327(3) . ?
N4 H4N 0.8800 . ?
C5 C6 1.495(3) . ?
C6 N7 1.339(3) . ?
C6 C8 1.396(3) . ?
N7 C11 1.341(3) . ?
C8 C9 1.384(4) . ?
C8 H8 0.9500 . ?
C9 C10 1.384(4) . ?
C9 H9 0.9500 . ?
C10 C11 1.395(3) . ?
C10 H10 0.9500 . ?
C11 C12 1.489(3) . ?
C12 N13 1.325(3) . ?
N13 C14 1.446(3) . ?
N13 H13N 0.8800 . ?
C14 C15 1.534(3) . ?
C14 H14A 0.9900 . ?
C14 H14B 0.9900 . ?
C15 N16 1.451(3) . ?
C15 H15A 0.9900 . ?
C15 H15B 0.9900 . ?
N16 C44 1.465(3) . ?
N16 C17 1.467(3) . ?
C17 C18 1.527(3) . ?
C17 H17A 0.9900 . ?
C17 H17B 0.9900 . ?
C18 N19 1.455(3) . ?
C18 H18A 0.9900 . ?
C18 H18B 0.9900 . ?
N19 C20 1.320(3) . ?
N19 H19N 0.8800 . ?
C20 C21 1.518(3) . ?
C21 N22 1.329(3) . ?
C21 C23 1.388(3) . ?
N22 C26 1.342(3) . ?
C23 C24 1.385(4) . ?
C23 H23 0.9500 . ?
C24 C25 1.379(4) . ?
C24 H24 0.9500 . ?
C25 C26 1.397(3) . ?
C25 H25 0.9500 . ?
C26 C27 1.497(4) . ?
C27 N28 1.324(3) . ?
N28 C29 1.451(3) . ?
N28 H28N 0.8800 . ?
C29 C30 1.538(3) . ?
C29 H29A 0.9900 . ?
C29 H29B 0.9900 . ?
C30 H30A 0.9900 . ?
C30 H30B 0.9900 . ?
C31 C32 1.532(3) . ?
C31 H31A 0.9900 . ?
C31 H31B 0.9900 . ?
C32 N33 1.459(3) . ?
C32 H32A 0.9900 . ?
C32 H32B 0.9900 . ?
N33 C34 1.330(3) . ?
N33 H33N 0.8800 . ?
C34 C35 1.503(3) . ?
C35 N36 1.340(3) . ?
C35 C37 1.397(3) . ?
N36 C40 1.346(3) . ?
C37 C38 1.378(4) . ?
C37 H37 0.9500 . ?
C38 C39 1.374(4) . ?
C38 H38 0.9500 . ?
C39 C40 1.401(3) . ?
C39 H39 0.9500 . ?
C40 C41 1.490(4) . ?
C41 N42 1.331(3) . ?
N42 C43 1.451(3) . ?
N42 H42N 0.8800 . ?
C43 C44 1.514(3) . ?
C43 H43A 0.9900 . ?
C43 H43B 0.9900 . ?
C44 H44A 0.9900 . ?
C44 H44B 0.9900 . ?
N1S C2S 1.143(4) . ?
C2S C3S 1.457(4) . ?
C3S H3SA 0.9801 . ?
C3S H3SB 0.9800 . ?
C3S H3SC 0.9801 . ?

loop_
_geom_hbond_atom_site_label_D
_geom_hbond_atom_site_label_H
_geom_hbond_atom_site_label_A
_geom_hbond_distance_DH
_geom_hbond_distance_HA
_geom_hbond_distance_DA
_geom_hbond_angle_DHA
_geom_hbond_site_symmetry_A
N13 H13N S1 0.88 2.70 3.362(2) 133.3 2_666
N19 H19N N1S 0.88 2.40 3.169(4) 146.4 .
N28 H28N N1S 0.88 2.39 3.157(3) 145.2 .
N33 H33N S2 0.88 2.83 3.326(2) 117.3 2_766

loop_
_geom_torsion_atom_site_label_1
_geom_torsion_atom_site_label_2
_geom_torsion_atom_site_label_3
_geom_torsion_atom_site_label_4
_geom_torsion
_geom_torsion_site_symmetry_1
_geom_torsion_site_symmetry_2
_geom_torsion_site_symmetry_3
_geom_torsion_site_symmetry_4
_geom_torsion_publ_flag
C30 N1 C2 C3 152.72(19) . . . . ?
C31 N1 C2 C3 -79.3(2) . . . . ?
N1 C2 C3 N4 -53.7(2) . . . . ?
C2 C3 N4 C5 -163.86(19) . . . . ?
C3 N4 C5 C6 -171.73(19) . . . . ?
C3 N4 C5 S1 6.4(3) . . . . ?
N4 C5 C6 N7 -7.1(3) . . . . ?
S1 C5 C6 N7 174.76(15) . . . . ?
N4 C5 C6 C8 171.67(19) . . . . ?
S1 C5 C6 C8 -6.5(3) . . . . ?
C8 C6 N7 C11 -2.2(3) . . . . ?
C5 C6 N7 C11 176.48(17) . . . . ?
N7 C6 C8 C9 0.4(3) . . . . ?
C5 C6 C8 C9 -178.24(19) . . . . ?
C6 C8 C9 C10 0.8(3) . . . . ?
C8 C9 C10 C11 -0.2(3) . . . . ?
C6 N7 C11 C10 2.9(3) . . . . ?
C6 N7 C11 C12 -178.33(18) . . . . ?
C9 C10 C11 N7 -1.7(3) . . . . ?
C9 C10 C11 C12 179.57(19) . . . . ?
N7 C11 C12 N13 -25.2(3) . . . . ?
C10 C11 C12 N13 153.6(2) . . . . ?
N7 C11 C12 S2 153.93(17) . . . . ?
C10 C11 C12 S2 -27.3(3) . . . . ?
C11 C12 N13 C14 179.1(2) . . . . ?
S2 C12 N13 C14 0.0(3) . . . . ?
C12 N13 C14 C15 -159.1(2) . . . . ?
N13 C14 C15 N16 -178.99(19) . . . . ?
C14 C15 N16 C44 -55.1(3) . . . . ?
C14 C15 N16 C17 75.2(2) . . . . ?
C15 N16 C17 C18 80.5(2) . . . . ?
C44 N16 C17 C18 -148.01(19) . . . . ?
N16 C17 C18 N19 49.0(3) . . . . ?
C17 C18 N19 C20 73.3(3) . . . . ?
C18 N19 C20 C21 -167.83(19) . . . . ?
C18 N19 C20 S3 11.1(3) . . . . ?
N19 C20 C21 N22 4.2(3) . . . . ?
S3 C20 C21 N22 -174.69(16) . . . . ?
N19 C20 C21 C23 -178.0(2) . . . . ?
S3 C20 C21 C23 3.1(3) . . . . ?
C23 C21 N22 C26 0.6(3) . . . . ?
C20 C21 N22 C26 178.39(18) . . . . ?
N22 C21 C23 C24 -2.9(3) . . . . ?
C20 C21 C23 C24 179.4(2) . . . . ?
C21 C23 C24 C25 2.0(3) . . . . ?
C23 C24 C25 C26 1.0(4) . . . . ?
C21 N22 C26 C25 2.6(3) . . . . ?
C21 N22 C26 C27 -174.71(18) . . . . ?
C24 C25 C26 N22 -3.4(3) . . . . ?
C24 C25 C26 C27 173.7(2) . . . . ?
N22 C26 C27 N28 -5.7(3) . . . . ?
C25 C26 C27 N28 177.0(2) . . . . ?
N22 C26 C27 S4 172.42(15) . . . . ?
C25 C26 C27 S4 -4.9(3) . . . . ?
C26 C27 N28 C29 168.7(2) . . . . ?
S4 C27 N28 C29 -9.4(4) . . . . ?
C27 N28 C29 C30 -135.6(2) . . . . ?
C31 N1 C30 C29 -59.4(3) . . . . ?
C2 N1 C30 C29 66.5(3) . . . . ?
N28 C29 C30 N1 171.75(19) . . . . ?
C30 N1 C31 C32 -70.0(2) . . . . ?
C2 N1 C31 C32 163.28(18) . . . . ?
N1 C31 C32 N33 78.7(2) . . . . ?
C31 C32 N33 C34 81.6(3) . . . . ?
C32 N33 C34 C35 177.20(17) . . . . ?
C32 N33 C34 S5 -2.6(3) . . . . ?
N33 C34 C35 N36 3.2(3) . . . . ?
S5 C34 C35 N36 -177.02(15) . . . . ?
N33 C34 C35 C37 -176.45(19) . . . . ?
S5 C34 C35 C37 3.3(3) . . . . ?
C37 C35 N36 C40 0.3(3) . . . . ?
C34 C35 N36 C40 -179.33(17) . . . . ?
N36 C35 C37 C38 0.3(3) . . . . ?
C34 C35 C37 C38 179.97(19) . . . . ?
C35 C37 C38 C39 -0.3(3) . . . . ?
C37 C38 C39 C40 -0.4(3) . . . . ?
C35 N36 C40 C39 -1.0(3) . . . . ?
C35 N36 C40 C41 176.51(17) . . . . ?
C38 C39 C40 N36 1.0(3) . . . . ?
C38 C39 C40 C41 -176.39(19) . . . . ?
N36 C40 C41 N42 9.0(3) . . . . ?
C39 C40 C41 N42 -173.42(19) . . . . ?
N36 C40 C41 S6 -168.63(15) . . . . ?
C39 C40 C41 S6 8.9(3) . . . . ?
C40 C41 N42 C43 -172.26(18) . . . . ?
S6 C41 N42 C43 5.4(3) . . . . ?
C41 N42 C43 C44 165.5(2) . . . . ?
C15 N16 C44 C43 -144.1(2) . . . . ?
C17 N16 C44 C43 83.5(2) . . . . ?
N42 C43 C44 N16 75.6(2) . . . . ?

loop_
_cod_related_entry_id
_cod_related_entry_database
_cod_related_entry_code
1 ChemSpider 30659122
